data_8106138
loop_
_publ_author_name
'Ali, Syed Saeed'
'Al-Obaid, Abdulrahman M.'
'Hosten, Eric C.'
'Bari, Ahmed'

_publ_section_title
;
 The crystal structure of
 8-chloro-7-ethyl-1,3-dimethyl-1H-purine-2,6(3H,7H)-dione, C9H11ClN4O2
;
_journal_issue 2
_journal_name_full 'Zeitschrift f\"ur Kristallographie - New Crystal Structures'
_journal_page_first 317
_journal_page_last 318
_journal_paper_doi 10.1515/ncrs-2017-0314
_journal_volume 233
_journal_year 2018
_chemical_formula_moiety 'C9 H11 Cl N4 O2'
_chemical_formula_sum 'C9 H11 Cl N4 O2'
_chemical_formula_weight 242.67
_chemical_melting_point 411.95
_chemical_name_systematic 8-chloro-7-ethyl-1,3-dimethyl-1H-purine-2,6(3H,7H)-dione
_space_group_crystal_system orthorhombic
_space_group_IT_number 61
_space_group_name_Hall '-P 2ac 2ab'
_space_group_name_H-M_alt 'P b c a'
_symmetry_cell_setting orthorhombic
_symmetry_space_group_name_H-M 'P b c a'
_atom_sites_solution_hydrogens geom
_audit_creation_method SHELXL-2016/6
_cell_angle_alpha 90
_cell_angle_beta 90
_cell_angle_gamma 90
_cell_formula_units_Z 8
_cell_length_a 8.9735(4)
_cell_length_b 12.2946(7)
_cell_length_c 19.3751(11)
_cell_measurement_reflns_used 9976
_cell_measurement_temperature 200(2)
_cell_measurement_theta_max 28.22
_cell_measurement_theta_min 2.68
_cell_volume 2137.6(2)
_computing_cell_refinement 'APEX2 v2011.4-1 [1]'
_computing_data_collection 'Bruker Instrument Service v2011.4.0.0 [1]'
_computing_data_reduction 'SAINT V7.68A [1]'
_computing_molecular_graphics 'Ortep-3 for Windows [5]'
_computing_publication_material 'PLATON [6] and MERCURY [7]'
_computing_structure_refinement 'SHELXL-2016/6 [3] and ShelXle [4]'
_computing_structure_solution 'SHELXT-2014/7 [2]'
_diffrn_ambient_temperature 200(2)
_diffrn_detector_area_resol_mean 8.3333
_diffrn_measured_fraction_theta_full 0.999
_diffrn_measured_fraction_theta_max 0.999
_diffrn_measurement_device_type 'Bruker APEX-II CCD'
_diffrn_measurement_method '\f and \w scans'
_diffrn_radiation_monochromator graphite
_diffrn_radiation_source 'sealed tube'
_diffrn_radiation_type MoK\a
_diffrn_radiation_wavelength 0.71073
_diffrn_reflns_av_R_equivalents 0.0209
_diffrn_reflns_av_unetI/netI 0.0111
_diffrn_reflns_Laue_measured_fraction_full 0.999
_diffrn_reflns_Laue_measured_fraction_max 0.999
_diffrn_reflns_limit_h_max 11
_diffrn_reflns_limit_h_min -9
_diffrn_reflns_limit_k_max 16
_diffrn_reflns_limit_k_min -14
_diffrn_reflns_limit_l_max 25
_diffrn_reflns_limit_l_min -25
_diffrn_reflns_number 28063
_diffrn_reflns_point_group_measured_fraction_full 0.999
_diffrn_reflns_point_group_measured_fraction_max 0.999
_diffrn_reflns_theta_full 25.242
_diffrn_reflns_theta_max 28.284
_diffrn_reflns_theta_min 2.102
_exptl_absorpt_coefficient_mu 0.349
_exptl_absorpt_correction_T_max 1.0000
_exptl_absorpt_correction_T_min 0.9316
_exptl_absorpt_correction_type numerical
_exptl_absorpt_process_details 'SADABS V2008/1 [1]'
_exptl_crystal_colour colourless
_exptl_crystal_density_diffrn 1.508
_exptl_crystal_density_method 'not measured'
_exptl_crystal_description block
_exptl_crystal_F_000 1008
_exptl_crystal_size_max 0.718
_exptl_crystal_size_mid 0.438
_exptl_crystal_size_min 0.403
_refine_diff_density_max 0.295
_refine_diff_density_min -0.283
_refine_diff_density_rms 0.046
_refine_ls_extinction_coef .
_refine_ls_extinction_method none
_refine_ls_goodness_of_fit_ref 1.072
_refine_ls_hydrogen_treatment constr
_refine_ls_matrix_type full
_refine_ls_number_parameters 148
_refine_ls_number_reflns 2647
_refine_ls_number_restraints 0
_refine_ls_restrained_S_all 1.072
_refine_ls_R_factor_all 0.0435
_refine_ls_R_factor_gt 0.0355
_refine_ls_shift/su_max 0.001
_refine_ls_shift/su_mean 0.000
_refine_ls_structure_factor_coef Fsqd
_refine_ls_weighting_details 'w=1/[\s^2^(Fo^2^)+(0.0580P)^2^+0.8224P] where P=(Fo^2^+2Fc^2^)/3'
_refine_ls_weighting_scheme calc
_refine_ls_wR_factor_gt 0.1001
_refine_ls_wR_factor_ref 0.1087
_reflns_Friedel_coverage 0.000
_reflns_Friedel_fraction_full .
_reflns_Friedel_fraction_max .
_reflns_number_gt 2227
_reflns_number_total 2647
_reflns_threshold_expression 'I > 2\s(I)'
_cod_data_source_file suppl_ncrs-2017-0314_suppl.cif
_cod_data_source_block ga263
_cod_original_sg_symbol_H-M Pbca
_cod_database_code 8106138
_shelx_shelxl_version_number 2016/6
_shelx_space_group_comment
;
The symmetry employed for this shelxl refinement is uniquely defined
by the following loop, which should always be used as a source of
symmetry information in preference to the above space-group names.
They are only intended as comments.
;
_shelx_estimated_absorpt_t_min 0.788
_shelx_estimated_absorpt_t_max 0.872

loop_
_space_group_symop_operation_xyz
'x, y, z'
'-x+1/2, -y, z+1/2'
'-x, y+1/2, -z+1/2'
'x+1/2, -y+1/2, -z'
'-x, -y, -z'
'x-1/2, y, -z-1/2'
'x, -y-1/2, z-1/2'
'-x-1/2, y-1/2, z'

loop_
_atom_site_label
_atom_site_type_symbol
_atom_site_fract_x
_atom_site_fract_y
_atom_site_fract_z
_atom_site_U_iso_or_equiv
_atom_site_adp_type
_atom_site_occupancy
_atom_site_site_symmetry_order
_atom_site_calc_flag
_atom_site_refinement_flags_posn
_atom_site_refinement_flags_adp
_atom_site_refinement_flags_occupancy
_atom_site_disorder_assembly
_atom_site_disorder_group
Cl1 Cl 0.70764(5) 0.52205(3) 0.72232(2) 0.04547(15) Uani 1 1 d . . . . .
O1 O 0.39626(13) 0.76247(10) 0.51306(6) 0.0483(3) Uani 1 1 d . . . . .
O2 O 0.67844(14) 0.58757(10) 0.35059(5) 0.0436(3) Uani 1 1 d . . . . .
N1 N 0.74427(16) 0.50868(10) 0.58579(6) 0.0329(3) Uani 1 1 d . . . . .
N2 N 0.56787(13) 0.62775(9) 0.62050(6) 0.0301(3) Uani 1 1 d . . . . .
N3 N 0.53908(13) 0.67365(9) 0.43257(6) 0.0294(3) Uani 1 1 d . . . . .
N4 N 0.71679(12) 0.53953(9) 0.46235(6) 0.0281(3) Uani 1 1 d . . . . .
C1 C 0.57432(15) 0.63178(10) 0.54890(7) 0.0269(3) Uani 1 1 d . . . . .
C2 C 0.68148(15) 0.55843(10) 0.53026(7) 0.0265(3) Uani 1 1 d . . . . .
C3 C 0.67220(17) 0.55387(12) 0.63825(7) 0.0324(3) Uani 1 1 d . . . . .
C4 C 0.47379(18) 0.69457(14) 0.66585(8) 0.0392(3) Uani 1 1 d . . . . .
H4A H 0.451895 0.653504 0.708620 0.047 Uiso 1 1 calc R U . . .
H4B H 0.377988 0.709688 0.642398 0.047 Uiso 1 1 calc R U . . .
C5 C 0.5478(2) 0.80070(14) 0.68439(9) 0.0485(4) Uani 1 1 d . . . . .
H5A H 0.574879 0.839686 0.642096 0.073 Uiso 1 1 calc R U . . .
H5B H 0.637793 0.786192 0.711529 0.073 Uiso 1 1 calc R U . . .
H5C H 0.478838 0.845209 0.711605 0.073 Uiso 1 1 calc R U . . .
C6 C 0.49368(16) 0.69545(11) 0.50048(7) 0.0308(3) Uani 1 1 d . . . . .
C7 C 0.4632(2) 0.73338(13) 0.37701(8) 0.0414(4) Uani 1 1 d . . . . .
H7A H 0.537339 0.761786 0.344549 0.062 Uiso 1 1 calc R U . . .
H7B H 0.406450 0.793919 0.396814 0.062 Uiso 1 1 calc R U . . .
H7C H 0.395170 0.684241 0.352640 0.062 Uiso 1 1 calc R U . . .
C8 C 0.64803(16) 0.59897(11) 0.41156(7) 0.0293(3) Uani 1 1 d . . . . .
C9 C 0.83604(19) 0.46475(14) 0.44304(9) 0.0413(4) Uani 1 1 d . . . . .
H9A H 0.802746 0.418921 0.404636 0.062 Uiso 1 1 calc R U . . .
H9B H 0.861420 0.418742 0.482635 0.062 Uiso 1 1 calc R U . . .
H9C H 0.924007 0.506384 0.428883 0.062 Uiso 1 1 calc R U . . .

loop_
_atom_site_aniso_label
_atom_site_aniso_U_11
_atom_site_aniso_U_22
_atom_site_aniso_U_33
_atom_site_aniso_U_23
_atom_site_aniso_U_13
_atom_site_aniso_U_12
Cl1 0.0648(3) 0.0440(2) 0.0275(2) 0.00618(14) -0.01041(16) -0.00803(19)
O1 0.0480(7) 0.0558(7) 0.0411(6) -0.0021(5) 0.0011(5) 0.0241(6)
O2 0.0487(7) 0.0555(7) 0.0267(5) -0.0063(5) 0.0018(4) 0.0052(6)
N1 0.0379(6) 0.0290(6) 0.0320(6) 0.0015(5) -0.0079(5) -0.0019(5)
N2 0.0328(6) 0.0329(6) 0.0246(6) 0.0002(4) 0.0012(4) -0.0057(5)
N3 0.0305(6) 0.0320(6) 0.0258(5) 0.0009(4) -0.0031(4) 0.0006(5)
N4 0.0272(6) 0.0288(5) 0.0283(6) -0.0051(4) -0.0009(4) 0.0004(4)
C1 0.0274(6) 0.0290(6) 0.0242(6) -0.0005(5) 0.0010(5) -0.0041(5)
C2 0.0269(6) 0.0248(6) 0.0279(6) -0.0007(5) -0.0031(5) -0.0051(5)
C3 0.0389(8) 0.0301(6) 0.0283(7) 0.0036(5) -0.0052(5) -0.0083(6)
C4 0.0356(7) 0.0516(9) 0.0304(7) -0.0030(6) 0.0090(6) -0.0015(7)
C5 0.0602(11) 0.0447(9) 0.0406(9) -0.0094(7) 0.0115(8) 0.0001(8)
C6 0.0282(7) 0.0341(7) 0.0300(7) -0.0008(5) -0.0001(5) 0.0009(6)
C7 0.0494(9) 0.0427(8) 0.0323(8) 0.0035(6) -0.0119(7) 0.0042(7)
C8 0.0290(6) 0.0318(6) 0.0272(6) -0.0039(5) -0.0010(5) -0.0047(6)
C9 0.0378(8) 0.0440(8) 0.0419(9) -0.0107(7) -0.0032(7) 0.0119(7)

loop_
_atom_type_symbol
_atom_type_description
_atom_type_scat_dispersion_real
_atom_type_scat_dispersion_imag
_atom_type_scat_source
C C 0.0033 0.0016 'International Tables Vol C Tables 4.2.6.8 and 6.1.1.4'
H H 0.0000 0.0000 'International Tables Vol C Tables 4.2.6.8 and 6.1.1.4'
N N 0.0061 0.0033 'International Tables Vol C Tables 4.2.6.8 and 6.1.1.4'
O O 0.0106 0.0060 'International Tables Vol C Tables 4.2.6.8 and 6.1.1.4'
Cl Cl 0.1484 0.1585 'International Tables Vol C Tables 4.2.6.8 and 6.1.1.4'

loop_
_geom_angle_atom_site_label_1
_geom_angle_atom_site_label_2
_geom_angle_atom_site_label_3
_geom_angle
_geom_angle_site_symmetry_1
_geom_angle_site_symmetry_3
C3 N1 C2 102.46(13) . .
C3 N2 C1 104.46(12) . .
C3 N2 C4 128.51(12) . .
C1 N2 C4 126.94(12) . .
C8 N3 C6 126.87(11) . .
C8 N3 C7 115.96(12) . .
C6 N3 C7 117.17(12) . .
C8 N4 C2 119.55(11) . .
C8 N4 C9 118.77(12) . .
C2 N4 C9 121.43(12) . .
C2 C1 N2 105.64(12) . .
C2 C1 C6 123.21(12) . .
N2 C1 C6 131.15(12) . .
N1 C2 C1 112.29(12) . .
N1 C2 N4 125.89(13) . .
C1 C2 N4 121.81(12) . .
N1 C3 N2 115.15(13) . .
N1 C3 Cl1 123.02(12) . .
N2 C3 Cl1 121.84(12) . .
N2 C4 C5 111.92(13) . .
N2 C4 H4A 109.2 . .
C5 C4 H4A 109.2 . .
N2 C4 H4B 109.2 . .
C5 C4 H4B 109.2 . .
H4A C4 H4B 107.9 . .
C4 C5 H5A 109.5 . .
C4 C5 H5B 109.5 . .
H5A C5 H5B 109.5 . .
C4 C5 H5C 109.5 . .
H5A C5 H5C 109.5 . .
H5B C5 H5C 109.5 . .
O1 C6 N3 121.46(13) . .
O1 C6 C1 127.06(13) . .
N3 C6 C1 111.48(12) . .
N3 C7 H7A 109.5 . .
N3 C7 H7B 109.5 . .
H7A C7 H7B 109.5 . .
N3 C7 H7C 109.5 . .
H7A C7 H7C 109.5 . .
H7B C7 H7C 109.5 . .
O2 C8 N4 122.16(13) . .
O2 C8 N3 120.81(13) . .
N4 C8 N3 117.02(12) . .
N4 C9 H9A 109.5 . .
N4 C9 H9B 109.5 . .
H9A C9 H9B 109.5 . .
N4 C9 H9C 109.5 . .
H9A C9 H9C 109.5 . .
H9B C9 H9C 109.5 . .

loop_
_geom_bond_atom_site_label_1
_geom_bond_atom_site_label_2
_geom_bond_distance
_geom_bond_site_symmetry_2
Cl1 C3 1.7050(14) .
O1 C6 1.2257(18) .
O2 C8 1.2206(17) .
N1 C3 1.327(2) .
N1 C2 1.3598(17) .
N2 C3 1.3490(19) .
N2 C1 1.3894(16) .
N2 C4 1.4696(18) .
N3 C8 1.4015(18) .
N3 C6 1.4033(17) .
N3 C7 1.4703(18) .
N4 C8 1.3723(18) .
N4 C2 1.3733(17) .
N4 C9 1.4595(19) .
C1 C2 1.3668(19) .
C1 C6 1.4201(19) .
C4 C5 1.508(2) .
C4 H4A 0.9900 .
C4 H4B 0.9900 .
C5 H5A 0.9800 .
C5 H5B 0.9800 .
C5 H5C 0.9800 .
C7 H7A 0.9800 .
C7 H7B 0.9800 .
C7 H7C 0.9800 .
C9 H9A 0.9800 .
C9 H9B 0.9800 .
C9 H9C 0.9800 .

loop_
_geom_hbond_atom_site_label_D
_geom_hbond_atom_site_label_H
_geom_hbond_atom_site_label_A
_geom_hbond_distance_DH
_geom_hbond_distance_HA
_geom_hbond_distance_DA
_geom_hbond_angle_DHA
_geom_hbond_site_symmetry_A
C4 H4A Cl1 0.99 2.82 3.1780(18) 102 .
C4 H4B O1 0.99 2.59 3.154(2) 116 .
C7 H7B O1 0.98 2.29 2.727(2) 106 .
C9 H9B N1 0.98 2.51 2.936(2) 106 .

loop_
_geom_torsion_atom_site_label_1
_geom_torsion_atom_site_label_2
_geom_torsion_atom_site_label_3
_geom_torsion_atom_site_label_4
_geom_torsion
_geom_torsion_site_symmetry_1
_geom_torsion_site_symmetry_2
_geom_torsion_site_symmetry_3
_geom_torsion_site_symmetry_4
C3 N2 C1 C2 0.71(14) . . . .
C4 N2 C1 C2 177.46(13) . . . .
C3 N2 C1 C6 -178.82(14) . . . .
C4 N2 C1 C6 -2.1(2) . . . .
C3 N1 C2 C1 0.03(16) . . . .
C3 N1 C2 N4 -179.51(13) . . . .
N2 C1 C2 N1 -0.48(15) . . . .
C6 C1 C2 N1 179.10(12) . . . .
N2 C1 C2 N4 179.08(11) . . . .
C6 C1 C2 N4 -1.3(2) . . . .
C8 N4 C2 N1 -177.52(13) . . . .
C9 N4 C2 N1 -3.4(2) . . . .
C8 N4 C2 C1 2.99(19) . . . .
C9 N4 C2 C1 177.15(13) . . . .
C2 N1 C3 N2 0.48(16) . . . .
C2 N1 C3 Cl1 -179.41(10) . . . .
C1 N2 C3 N1 -0.77(16) . . . .
C4 N2 C3 N1 -177.45(13) . . . .
C1 N2 C3 Cl1 179.11(10) . . . .
C4 N2 C3 Cl1 2.4(2) . . . .
C3 N2 C4 C5 88.73(18) . . . .
C1 N2 C4 C5 -87.25(18) . . . .
C8 N3 C6 O1 -179.65(14) . . . .
C7 N3 C6 O1 -0.9(2) . . . .
C8 N3 C6 C1 0.63(19) . . . .
C7 N3 C6 C1 179.35(12) . . . .
C2 C1 C6 O1 179.86(15) . . . .
N2 C1 C6 O1 -0.7(3) . . . .
C2 C1 C6 N3 -0.43(19) . . . .
N2 C1 C6 N3 179.03(13) . . . .
C2 N4 C8 O2 177.87(13) . . . .
C9 N4 C8 O2 3.5(2) . . . .
C2 N4 C8 N3 -2.69(18) . . . .
C9 N4 C8 N3 -177.01(12) . . . .
C6 N3 C8 O2 -179.63(14) . . . .
C7 N3 C8 O2 1.63(19) . . . .
C6 N3 C8 N4 0.9(2) . . . .
C7 N3 C8 N4 -177.82(12) . . . .
